data_2215267
loop_
_publ_author_name
'Zhang, Xiao-Yuan'
'Liu, Wei'
'Tang, Wei'
'Lai, Yue-Bo'

_publ_section_title
;
 3-Phenyl-1<i>H</i>-pyrazole-5-carboxylic acid
;
_journal_coeditor_code SJ2324
_journal_issue 9
_journal_name_full 'Acta Crystallographica Section E'
_journal_page_first o3764
_journal_page_last o3764
_journal_paper_doi 10.1107/S1600536807038809
_journal_volume 63
_journal_year 2007
_chemical_formula_iupac 'C10 H8 N2 O2'
_chemical_formula_moiety 'C10 H8 N2 O2'
_chemical_formula_sum 'C10 H8 N2 O2'
_chemical_formula_weight 188.18
_chemical_name_systematic
;
3-Phenyl-1H-pyrazole-5-carboxylic acid
;
_space_group_IT_number 14
_symmetry_cell_setting monoclinic
_symmetry_space_group_name_Hall '-P 2ybc'
_symmetry_space_group_name_H-M 'P 1 21/c 1'
_atom_sites_solution_hydrogens geom
_atom_sites_solution_primary direct
_atom_sites_solution_secondary difmap
_audit_creation_method SHELXL-97
_cell_angle_alpha 90.00
_cell_angle_beta 106.581(8)
_cell_angle_gamma 90.00
_cell_formula_units_Z 4
_cell_length_a 10.2391(12)
_cell_length_b 5.3647(6)
_cell_length_c 17.5907(17)
_cell_measurement_reflns_used 1971
_cell_measurement_temperature 291(3)
_cell_measurement_theta_max 25.0
_cell_measurement_theta_min 2.7
_cell_volume 926.07(18)
_computing_cell_refinement CrystalClear
_computing_data_collection
;
CrystalClear (Rigaku/MSC, 2005)
;
_computing_data_reduction CrystalClear
_computing_molecular_graphics 'DIAMOND (Brandenburg & Berndt, 2005)'
_computing_publication_material 'CrystalStructure (Rigaku/MSC, 2005)'
_computing_structure_refinement 'SHELXL97 (Sheldrick, 1997)'
_computing_structure_solution 'SHELXS97 (Sheldrick, 1997)'
_diffrn_ambient_temperature 291(3)
_diffrn_detector_area_resol_mean 7.31
_diffrn_measured_fraction_theta_full 0.995
_diffrn_measured_fraction_theta_max 0.995
_diffrn_measurement_device_type 'Rigaku Saturn'
_diffrn_measurement_method \w
_diffrn_radiation_monochromator confocal
_diffrn_radiation_source 'rotating anode'
_diffrn_radiation_type MoK\a
_diffrn_radiation_wavelength 0.71070
_diffrn_reflns_av_R_equivalents 0.0464
_diffrn_reflns_av_sigmaI/netI 0.0512
_diffrn_reflns_limit_h_max 12
_diffrn_reflns_limit_h_min -12
_diffrn_reflns_limit_k_max 6
_diffrn_reflns_limit_k_min -6
_diffrn_reflns_limit_l_max 21
_diffrn_reflns_limit_l_min -21
_diffrn_reflns_number 9603
_diffrn_reflns_theta_full 26.00
_diffrn_reflns_theta_max 26.00
_diffrn_reflns_theta_min 2.08
_diffrn_standards_number 0
_exptl_absorpt_coefficient_mu 0.097
_exptl_absorpt_correction_T_max 0.9828
_exptl_absorpt_correction_T_min 0.9697
_exptl_absorpt_correction_type multi-scan
_exptl_absorpt_process_details
;
(CrystalClear; Rigaku/MSC, 2005)
;
_exptl_crystal_colour colorless
_exptl_crystal_density_diffrn 1.350
_exptl_crystal_density_method 'not measured'
_exptl_crystal_description block
_exptl_crystal_F_000 392
_exptl_crystal_size_max 0.32
_exptl_crystal_size_mid 0.30
_exptl_crystal_size_min 0.18
_refine_diff_density_max 0.187
_refine_diff_density_min -0.161
_refine_ls_extinction_method none
_refine_ls_goodness_of_fit_ref 1.066
_refine_ls_hydrogen_treatment mixed
_refine_ls_matrix_type full
_refine_ls_number_parameters 135
_refine_ls_number_reflns 1817
_refine_ls_number_restraints 1
_refine_ls_restrained_S_all 1.068
_refine_ls_R_factor_all 0.0703
_refine_ls_R_factor_gt 0.0540
_refine_ls_shift/su_max 0.000
_refine_ls_shift/su_mean 0.000
_refine_ls_structure_factor_coef Fsqd
_refine_ls_weighting_details 'calc w=1/[\s^2^(Fo^2^)+(0.1024P)^2^] where P=(Fo^2^+2Fc^2^)/3'
_refine_ls_weighting_scheme calc
_refine_ls_wR_factor_gt 0.1514
_refine_ls_wR_factor_ref 0.1668
_reflns_number_gt 1377
_reflns_number_total 1817
_reflns_threshold_expression I>2\s(I)
_cod_data_source_file sj2324.cif
_cod_data_source_block I
_cod_original_cell_volume 926.07(17)
_cod_original_sg_symbol_H-M 'P 21/c'
_cod_database_code 2215267
_cod_database_fobs_code 2215267

loop_
_symmetry_equiv_pos_as_xyz
'x, y, z'
'-x, y+1/2, -z+1/2'
'-x, -y, -z'
'x, -y-1/2, z-1/2'

loop_
_atom_site_type_symbol
_atom_site_label
_atom_site_fract_x
_atom_site_fract_y
_atom_site_fract_z
_atom_site_U_iso_or_equiv
_atom_site_adp_type
_atom_site_calc_flag
_atom_site_refinement_flags
_atom_site_occupancy
O O1 0.54576(15) 0.8690(3) 0.59886(8) 0.0705(5) Uani d D 1
H H1 0.571(2) 0.983(4) 0.5702(13) 0.106 Uiso d D 1
O O2 0.38316(15) 0.7806(3) 0.48748(7) 0.0705(5) Uani d . 1
N N1 0.45958(15) 0.4857(3) 0.67529(8) 0.0535(5) Uani d . 1
N N2 0.38121(16) 0.3093(3) 0.69483(9) 0.0529(5) Uani d . 1
H H2 0.4141(19) 0.226(4) 0.7415(12) 0.063 Uiso d . 1
C C1 0.39024(17) 0.5507(3) 0.60188(9) 0.0486(5) Uani d . 1
C C2 0.26909(17) 0.4153(3) 0.57510(10) 0.0510(5) Uani d . 1
H H2A 0.2045 0.4275 0.5259 0.061 Uiso calc R 1
C C3 0.26539(18) 0.2603(3) 0.63673(10) 0.0476(5) Uani d . 1
C C4 0.44173(19) 0.7448(3) 0.55878(11) 0.0526(5) Uani d . 1
C C5 0.16279(18) 0.0802(3) 0.64533(10) 0.0494(5) Uani d . 1
C C6 0.0304(2) 0.0999(4) 0.59687(12) 0.0617(6) Uani d . 1
H H6 0.0071 0.2280 0.5599 0.074 Uiso calc R 1
C C7 -0.0674(2) -0.0702(5) 0.60325(14) 0.0744(7) Uani d . 1
H H7 -0.1560 -0.0552 0.5704 0.089 Uiso calc R 1
C C8 -0.0356(3) -0.2601(4) 0.65715(15) 0.0775(7) Uani d . 1
H H8 -0.1018 -0.3747 0.6607 0.093 Uiso calc R 1
C C9 0.0940(3) -0.2798(4) 0.70570(14) 0.0748(7) Uani d . 1
H H9 0.1157 -0.4083 0.7427 0.090 Uiso calc R 1
C C10 0.1939(2) -0.1121(3) 0.70098(12) 0.0606(6) Uani d . 1
H H10 0.2818 -0.1275 0.7349 0.073 Uiso calc R 1

loop_
_atom_site_aniso_label
_atom_site_aniso_U_11
_atom_site_aniso_U_22
_atom_site_aniso_U_33
_atom_site_aniso_U_12
_atom_site_aniso_U_13
_atom_site_aniso_U_23
O1 0.0759(10) 0.0725(10) 0.0537(9) -0.0270(7) 0.0033(7) 0.0068(7)
O2 0.0755(10) 0.0812(10) 0.0451(8) -0.0211(8) 0.0018(7) 0.0123(7)
N1 0.0577(9) 0.0554(9) 0.0418(9) -0.0068(7) 0.0053(7) 0.0030(7)
N2 0.0602(10) 0.0535(9) 0.0394(9) -0.0042(7) 0.0053(7) 0.0062(7)
C1 0.0568(11) 0.0479(10) 0.0386(9) -0.0023(8) 0.0096(8) 0.0000(7)
C2 0.0549(11) 0.0528(10) 0.0381(10) -0.0035(8) 0.0016(8) 0.0014(7)
C3 0.0552(11) 0.0441(10) 0.0402(9) 0.0009(7) 0.0083(8) 0.0003(7)
C4 0.0560(11) 0.0533(11) 0.0448(11) -0.0049(8) 0.0083(9) -0.0010(8)
C5 0.0588(11) 0.0454(10) 0.0461(10) -0.0029(8) 0.0181(9) -0.0055(8)
C6 0.0646(12) 0.0622(12) 0.0561(12) -0.0084(9) 0.0136(10) -0.0043(9)
C7 0.0669(14) 0.0816(16) 0.0772(16) -0.0174(11) 0.0244(11) -0.0203(12)
C8 0.0873(17) 0.0698(15) 0.0907(18) -0.0229(13) 0.0502(15) -0.0199(13)
C9 0.106(2) 0.0524(12) 0.0796(16) -0.0020(12) 0.0487(16) 0.0045(11)
C10 0.0739(13) 0.0519(11) 0.0594(13) 0.0036(9) 0.0246(10) 0.0050(9)

loop_
_atom_type_symbol
_atom_type_description
_atom_type_scat_dispersion_real
_atom_type_scat_dispersion_imag
_atom_type_scat_source
C C 0.0033 0.0016 'International Tables Vol C Tables 4.2.6.8 and 6.1.1.4'
H H 0.0000 0.0000 'International Tables Vol C Tables 4.2.6.8 and 6.1.1.4'
N N 0.0061 0.0033 'International Tables Vol C Tables 4.2.6.8 and 6.1.1.4'
O O 0.0106 0.0060 'International Tables Vol C Tables 4.2.6.8 and 6.1.1.4'

loop_
_geom_angle_atom_site_label_1
_geom_angle_atom_site_label_2
_geom_angle_atom_site_label_3
_geom_angle
C4 O1 H1 112.4(16)
C1 N1 N2 103.88(14)
N1 N2 C3 113.67(14)
N1 N2 H2 118.8(12)
C3 N2 H2 127.2(13)
N1 C1 C2 111.56(16)
N1 C1 C4 121.00(16)
C2 C1 C4 127.44(15)
C3 C2 C1 105.65(15)
C3 C2 H2A 127.2
C1 C2 H2A 127.2
N2 C3 C2 105.24(15)
N2 C3 C5 123.34(15)
C2 C3 C5 131.40(17)
O2 C4 O1 124.12(18)
O2 C4 C1 119.29(16)
O1 C4 C1 116.59(16)
C6 C5 C10 118.42(17)
C6 C5 C3 119.40(16)
C10 C5 C3 122.18(17)
C7 C6 C5 120.3(2)
C7 C6 H6 119.9
C5 C6 H6 119.9
C8 C7 C6 120.9(2)
C8 C7 H7 119.5
C6 C7 H7 119.5
C9 C8 C7 119.3(2)
C9 C8 H8 120.4
C7 C8 H8 120.4
C8 C9 C10 121.2(2)
C8 C9 H9 119.4
C10 C9 H9 119.4
C9 C10 C5 119.9(2)
C9 C10 H10 120.0
C5 C10 H10 120.0

loop_
_geom_bond_atom_site_label_1
_geom_bond_atom_site_label_2
_geom_bond_distance
O1 C4 1.283(2)
O1 H1 0.876(10)
O2 C4 1.241(2)
N1 C1 1.330(2)
N1 N2 1.347(2)
N2 C3 1.352(2)
N2 H2 0.91(2)
C1 C2 1.398(2)
C1 C4 1.472(3)
C2 C3 1.375(2)
C2 H2A 0.9300
C3 C5 1.467(2)
C5 C6 1.384(3)
C5 C10 1.395(3)
C6 C7 1.383(3)
C6 H6 0.9300
C7 C8 1.366(3)
C7 H7 0.9300
C8 C9 1.362(3)
C8 H8 0.9300
C9 C10 1.382(3)
C9 H9 0.9300
C10 H10 0.9300

loop_
_geom_hbond_atom_site_label_D
_geom_hbond_atom_site_label_H
_geom_hbond_atom_site_label_A
_geom_hbond_site_symmetry_A
_geom_hbond_distance_DH
_geom_hbond_distance_HA
_geom_hbond_distance_DA
_geom_hbond_angle_DHA
N2 H2 N1 2_646 0.91(2) 2.10(2) 2.961(2) 158.0(17)
O1 H1 O2 3_676 0.876(10) 1.771(10) 2.6462(19) 178(2)
C7 H7 O2 3_566 0.930 2.70 3.531(3) 150

loop_
_geom_torsion_atom_site_label_1
_geom_torsion_atom_site_label_2
_geom_torsion_atom_site_label_3
_geom_torsion_atom_site_label_4
_geom_torsion
C1 N1 N2 C3 0.0(2)
N2 N1 C1 C2 -0.3(2)
N2 N1 C1 C4 179.23(16)
N1 C1 C2 C3 0.4(2)
C4 C1 C2 C3 -179.07(18)
N1 N2 C3 C2 0.2(2)
N1 N2 C3 C5 -178.32(16)
C1 C2 C3 N2 -0.33(19)
C1 C2 C3 C5 178.01(17)
N1 C1 C4 O2 171.64(19)
C2 C1 C4 O2 -9.0(3)
N1 C1 C4 O1 -8.9(3)
C2 C1 C4 O1 170.48(18)
N2 C3 C5 C6 157.93(18)
C2 C3 C5 C6 -20.1(3)
N2 C3 C5 C10 -22.1(3)
C2 C3 C5 C10 159.78(19)
C10 C5 C6 C7 -0.9(3)
C3 C5 C6 C7 179.05(18)
C5 C6 C7 C8 0.0(3)
C6 C7 C8 C9 0.7(3)
C7 C8 C9 C10 -0.4(3)
C8 C9 C10 C5 -0.5(3)
C6 C5 C10 C9 1.1(3)
C3 C5 C10 C9 -178.80(18)

loop_
_cod_related_entry_id
_cod_related_entry_database
_cod_related_entry_code
1 ChemSpider 108028
